data_4021360
loop_
_publ_author_name
'Xuefeng Mei'
'Adam T. August'
'Christian Wolf'

_publ_section_title
;
 Regioselective Copper-Catalyzed Amination of Chlorobenzoic Acids:
 Synthesis and Solid-State Structures of
 N-Aryl Anthranilic Acid Derivatives
;
_journal_name_full 'Journal of Organic Chemistry'
_journal_page_first 142
_journal_page_last 149
_journal_paper_doi 10.1021/jo0518809
_journal_volume 71
_journal_year 2006
_chemical_formula_moiety 'C17 H19 N O2'
_chemical_formula_sum 'C17 H19 N O2'
_chemical_formula_weight 269.33
_chemical_name_common 'N-(3-tert-butylphenyl)anthranilic acid'
_chemical_name_systematic 'N-(3-tert-butylphenyl)anthranilic acid'
_space_group_IT_number 2
_symmetry_cell_setting triclinic
_symmetry_space_group_name_Hall '-P 1'
_symmetry_space_group_name_H-M 'P -1'
_atom_sites_solution_hydrogens geom
_atom_sites_solution_primary direct
_atom_sites_solution_secondary difmap
_audit_creation_method SHELXL-97
_cell_angle_alpha 88.8990(10)
_cell_angle_beta 89.0970(10)
_cell_angle_gamma 82.0050(10)
_cell_formula_units_Z 8
_cell_length_a 10.9634(7)
_cell_length_b 11.7048(7)
_cell_length_c 22.9688(14)
_cell_measurement_reflns_used 5783
_cell_measurement_temperature 163(2)
_cell_measurement_theta_max 26.55
_cell_measurement_theta_min 2.39
_cell_volume 2918.0(3)
_computing_cell_refinement 'SAINT, Bruker'
_computing_data_collection 'SMART, Bruker'
_computing_data_reduction 'SAINT, Bruker'
_computing_molecular_graphics 'XSEED, L. Barbour (1999); http:\x-seed.net'
_computing_structure_refinement 'SHELXL-97 (Sheldrick, 1997)'
_computing_structure_solution 'SHELXS-97 (Sheldrick, 1990)'
_diffrn_ambient_temperature 163(2)
_diffrn_measured_fraction_theta_full 0.977
_diffrn_measured_fraction_theta_max 0.977
_diffrn_radiation_monochromator graphite
_diffrn_radiation_source 'fine-focus sealed tube'
_diffrn_radiation_type MoK\a
_diffrn_radiation_wavelength 0.71073
_diffrn_reflns_av_R_equivalents 0.0316
_diffrn_reflns_av_sigmaI/netI 0.0493
_diffrn_reflns_limit_h_max 13
_diffrn_reflns_limit_h_min -12
_diffrn_reflns_limit_k_max 13
_diffrn_reflns_limit_k_min -13
_diffrn_reflns_limit_l_max 27
_diffrn_reflns_limit_l_min -27
_diffrn_reflns_number 20792
_diffrn_reflns_theta_full 25.00
_diffrn_reflns_theta_max 25.00
_diffrn_reflns_theta_min 1.76
_exptl_absorpt_coefficient_mu 0.080
_exptl_absorpt_correction_T_max 0.9842
_exptl_absorpt_correction_T_min 0.9611
_exptl_absorpt_correction_type multi-scan
_exptl_absorpt_process_details 'SADABS, G. Scheldrick (1999)'
_exptl_crystal_colour white
_exptl_crystal_density_diffrn 1.226
_exptl_crystal_density_method 'not measured'
_exptl_crystal_description prism
_exptl_crystal_F_000 1152
_exptl_crystal_size_max 0.50
_exptl_crystal_size_mid 0.50
_exptl_crystal_size_min 0.20
_refine_diff_density_max 0.758
_refine_diff_density_min -0.371
_refine_diff_density_rms 0.054
_refine_ls_extinction_method none
_refine_ls_goodness_of_fit_ref 1.114
_refine_ls_hydrogen_treatment constr
_refine_ls_matrix_type full
_refine_ls_number_parameters 733
_refine_ls_number_reflns 10034
_refine_ls_number_restraints 0
_refine_ls_restrained_S_all 1.114
_refine_ls_R_factor_all 0.0953
_refine_ls_R_factor_gt 0.0577
_refine_ls_shift/su_max 0.001
_refine_ls_shift/su_mean 0.000
_refine_ls_structure_factor_coef Fsqd
_refine_ls_weighting_details 'calc w=1/[\s^2^(Fo^2^)+(0.1157P)^2^+0.0000P] where P=(Fo^2^+2Fc^2^)/3'
_refine_ls_weighting_scheme calc
_refine_ls_wR_factor_gt 0.1745
_refine_ls_wR_factor_ref 0.1964
_reflns_number_gt 6509
_reflns_number_total 10034
_reflns_threshold_expression >2sigma(I)
_cod_data_source_file jo0518809si20050908_015827.cif
_cod_depositor_comments
;
The following automatic conversions were performed:
'_symmetry_cell_setting' value 'Triclinic' changed to 'triclinic'
according to '/home/saulius/struct/CIF-dictionaries/cif_core.dic'
dictionary named 'cif_core.dic' version 2.4.1 from 2010-06-29.

Automatic conversion script
Id: cif_fix_enum 1527 2010-12-29 10:47:43Z saulius 
;
_cod_database_code 4021360

loop_
_symmetry_equiv_pos_as_xyz
'x, y, z'
'-x, -y, -z'

loop_
_atom_site_label
_atom_site_type_symbol
_atom_site_fract_x
_atom_site_fract_y
_atom_site_fract_z
_atom_site_U_iso_or_equiv
_atom_site_adp_type
_atom_site_occupancy
_atom_site_symmetry_multiplicity
_atom_site_calc_flag
_atom_site_refinement_flags
O1 O 0.59254(16) 0.45988(13) 0.08152(8) 0.0398(5) Uani 1 1 d .
H1O H 0.5225 0.4961 0.0747 0.048 Uiso 1 1 calc R
N1 N 0.61747(18) 0.09642(16) 0.09874(10) 0.0339(5) Uani 1 1 d .
H1 H 0.5461 0.1360 0.0893 0.041 Uiso 1 1 calc R
C1 C 0.7071(2) 0.27637(19) 0.09161(10) 0.0280(6) Uani 1 1 d .
O2 O 0.49215(16) 0.30791(13) 0.06993(8) 0.0382(5) Uani 1 1 d .
N2 N 0.25902(18) 0.80020(15) 0.06328(9) 0.0317(5) Uani 1 1 d .
H2 H 0.3291 0.7617 0.0510 0.038 Uiso 1 1 calc R
C2 C 0.7184(2) 0.15485(19) 0.09979(11) 0.0295(6) Uani 1 1 d .
O3 O 0.38085(15) 0.58494(13) 0.05417(8) 0.0347(4) Uani 1 1 d .
N3 N 0.62857(18) 0.73300(16) 0.59910(9) 0.0344(5) Uani 1 1 d .
H3 H 0.5562 0.7726 0.5915 0.041 Uiso 1 1 calc R
C3 C 0.8374(2) 0.0949(2) 0.10844(11) 0.0343(6) Uani 1 1 d .
H3A H 0.8475 0.0135 0.1141 0.041 Uiso 1 1 calc R
O4 O 0.27106(16) 0.43837(13) 0.05318(8) 0.0401(5) Uani 1 1 d .
H4O H 0.3420 0.4006 0.0517 0.048 Uiso 1 1 calc R
N4 N 0.25022(19) 0.42153(16) 0.55293(10) 0.0372(5) Uani 1 1 d .
H4 H 0.3117 0.3844 0.5328 0.045 Uiso 1 1 calc R
C4 C 0.9386(2) 0.1512(2) 0.10888(12) 0.0360(6) Uani 1 1 d .
H4A H 1.0177 0.1079 0.1142 0.043 Uiso 1 1 calc R
O5 O 0.50207(15) 0.93890(13) 0.57229(9) 0.0407(5) Uani 1 1 d .
C5 C 0.9283(2) 0.2695(2) 0.10173(12) 0.0385(7) Uani 1 1 d .
H5 H 0.9991 0.3079 0.1026 0.046 Uiso 1 1 calc R
O6 O 0.60590(15) 1.08891(13) 0.56419(8) 0.0394(5) Uani 1 1 d .
H6O H 0.5340 1.1246 0.5625 0.047 Uiso 1 1 calc R
C6 C 0.8130(2) 0.3309(2) 0.09329(11) 0.0337(6) Uani 1 1 d .
H6 H 0.8050 0.4123 0.0885 0.040 Uiso 1 1 calc R
O7 O 0.38137(15) 0.20793(13) 0.55478(8) 0.0355(4) Uani 1 1 d .
C7 C 0.5878(2) 0.34706(19) 0.08009(11) 0.0311(6) Uani 1 1 d .
O8 O 0.28203(16) 0.05976(13) 0.57870(8) 0.0421(5) Uani 1 1 d .
H8O H 0.3532 0.0234 0.5745 0.050 Uiso 1 1 calc R
C8 C 0.6204(2) -0.02318(19) 0.11180(11) 0.0296(6) Uani 1 1 d .
C9 C 0.6708(2) -0.07101(19) 0.16313(11) 0.0325(6) Uani 1 1 d .
H9 H 0.7000 -0.0217 0.1905 0.039 Uiso 1 1 calc R
C10 C 0.6804(2) -0.18817(19) 0.17613(11) 0.0317(6) Uani 1 1 d .
C11 C 0.6308(2) -0.2574(2) 0.13623(12) 0.0353(6) Uani 1 1 d .
H11 H 0.6334 -0.3376 0.1442 0.042 Uiso 1 1 calc R
C12 C 0.5785(2) -0.2106(2) 0.08557(12) 0.0346(6) Uani 1 1 d .
H12 H 0.5455 -0.2590 0.0589 0.042 Uiso 1 1 calc R
C13 C 0.5733(2) -0.0936(2) 0.07286(12) 0.0313(6) Uani 1 1 d .
H13 H 0.5375 -0.0622 0.0376 0.038 Uiso 1 1 calc R
C14 C 0.7414(3) -0.2393(2) 0.23189(12) 0.0415(7) Uani 1 1 d .
C15 C 0.8338(4) -0.1674(3) 0.2547(2) 0.1001(17) Uani 1 1 d .
H15A H 0.7904 -0.0952 0.2702 0.150 Uiso 1 1 calc R
H15B H 0.8896 -0.1500 0.2231 0.150 Uiso 1 1 calc R
H15C H 0.8814 -0.2104 0.2858 0.150 Uiso 1 1 calc R
C16 C 0.8122(4) -0.3585(3) 0.22130(17) 0.0821(13) Uani 1 1 d .
H16A H 0.8505 -0.3894 0.2576 0.123 Uiso 1 1 calc R
H16B H 0.8762 -0.3528 0.1915 0.123 Uiso 1 1 calc R
H16C H 0.7555 -0.4099 0.2079 0.123 Uiso 1 1 calc R
C17 C 0.6443(4) -0.2532(5) 0.27842(17) 0.120(2) Uani 1 1 d .
H17A H 0.6012 -0.1772 0.2888 0.180 Uiso 1 1 calc R
H17B H 0.6840 -0.2910 0.3130 0.180 Uiso 1 1 calc R
H17C H 0.5850 -0.3005 0.2635 0.180 Uiso 1 1 calc R
C18 C 0.1611(2) 0.62602(19) 0.05653(10) 0.0281(6) Uani 1 1 d .
C19 C 0.1558(2) 0.74726(19) 0.06170(10) 0.0277(6) Uani 1 1 d .
C20 C 0.0384(2) 0.8131(2) 0.06545(11) 0.0323(6) Uani 1 1 d .
H20 H 0.0320 0.8944 0.0692 0.039 Uiso 1 1 calc R
C21 C -0.0668(2) 0.7626(2) 0.06385(12) 0.0368(6) Uani 1 1 d .
H21 H -0.1447 0.8094 0.0665 0.044 Uiso 1 1 calc R
C22 C -0.0615(2) 0.6438(2) 0.05838(12) 0.0369(6) Uani 1 1 d .
H22 H -0.1349 0.6094 0.0570 0.044 Uiso 1 1 calc R
C23 C 0.0511(2) 0.5777(2) 0.05499(11) 0.0330(6) Uani 1 1 d .
H23 H 0.0551 0.4965 0.0515 0.040 Uiso 1 1 calc R
C24 C 0.2796(2) 0.55017(19) 0.05415(10) 0.0286(6) Uani 1 1 d .
C25 C 0.2595(2) 0.91527(19) 0.08381(11) 0.0282(6) Uani 1 1 d .
C26 C 0.2724(2) 0.9326(2) 0.14284(11) 0.0326(6) Uani 1 1 d .
H26 H 0.2753 0.8686 0.1691 0.039 Uiso 1 1 calc R
C27 C 0.2812(2) 1.0417(2) 0.16478(11) 0.0326(6) Uani 1 1 d .
C28 C 0.2758(2) 1.1322(2) 0.12444(12) 0.0362(7) Uani 1 1 d .
H28 H 0.2819 1.2075 0.1377 0.043 Uiso 1 1 calc R
C29 C 0.2620(2) 1.1162(2) 0.06612(12) 0.0374(7) Uani 1 1 d .
H29 H 0.2587 1.1803 0.0399 0.045 Uiso 1 1 calc R
C30 C 0.2527(2) 1.0074(2) 0.04471(12) 0.0333(6) Uani 1 1 d .
H30 H 0.2420 0.9966 0.0043 0.040 Uiso 1 1 calc R
C31 C 0.2924(3) 1.0621(2) 0.23000(13) 0.0467(7) Uani 1 1 d .
C32 C 0.4017(3) 1.1279(3) 0.24070(17) 0.0772(12) Uani 1 1 d .
H32A H 0.4782 1.0812 0.2278 0.116 Uiso 1 1 calc R
H32B H 0.4063 1.1433 0.2823 0.116 Uiso 1 1 calc R
H32C H 0.3903 1.2011 0.2187 0.116 Uiso 1 1 calc R
C33 C 0.1751(3) 1.1351(3) 0.25137(14) 0.0568(9) Uani 1 1 d .
H33A H 0.1619 1.2076 0.2288 0.085 Uiso 1 1 calc R
H33B H 0.1829 1.1520 0.2927 0.085 Uiso 1 1 calc R
H33C H 0.1049 1.0929 0.2464 0.085 Uiso 1 1 calc R
C34 C 0.3124(5) 0.9513(3) 0.26556(16) 0.0977(16) Uani 1 1 d .
H34A H 0.2403 0.9110 0.2625 0.147 Uiso 1 1 calc R
H34B H 0.3244 0.9691 0.3064 0.147 Uiso 1 1 calc R
H34C H 0.3855 0.9021 0.2508 0.147 Uiso 1 1 calc R
C35 C 0.7215(2) 0.90479(19) 0.57361(11) 0.0285(6) Uani 1 1 d .
C36 C 0.7303(2) 0.78595(19) 0.58771(11) 0.0282(6) Uani 1 1 d .
C37 C 0.8486(2) 0.7220(2) 0.58905(11) 0.0333(6) Uani 1 1 d .
H37 H 0.8574 0.6420 0.5986 0.040 Uiso 1 1 calc R
C38 C 0.9515(2) 0.7732(2) 0.57677(12) 0.0367(6) Uani 1 1 d .
H38 H 1.0303 0.7277 0.5776 0.044 Uiso 1 1 calc R
C39 C 0.9428(2) 0.8898(2) 0.56313(12) 0.0372(6) Uani 1 1 d .
H39 H 1.0147 0.9246 0.5550 0.045 Uiso 1 1 calc R
C40 C 0.8282(2) 0.9541(2) 0.56157(11) 0.0340(6) Uani 1 1 d .
H40 H 0.8213 1.0341 0.5521 0.041 Uiso 1 1 calc R
C41 C 0.6011(2) 0.97706(19) 0.57013(11) 0.0308(6) Uani 1 1 d .
C42 C 0.6304(2) 0.61887(19) 0.62222(11) 0.0286(6) Uani 1 1 d .
C43 C 0.6881(2) 0.5870(2) 0.67422(11) 0.0318(6) Uani 1 1 d .
H43 H 0.7286 0.6415 0.6938 0.038 Uiso 1 1 calc R
C44 C 0.6884(2) 0.4775(2) 0.69871(11) 0.0331(6) Uani 1 1 d .
C45 C 0.6258(2) 0.4006(2) 0.66911(12) 0.0360(7) Uani 1 1 d .
H45 H 0.6242 0.3250 0.6847 0.043 Uiso 1 1 calc R
C46 C 0.5665(2) 0.4322(2) 0.61780(12) 0.0369(6) Uani 1 1 d .
H46 H 0.5242 0.3787 0.5985 0.044 Uiso 1 1 calc R
C47 C 0.5682(2) 0.5419(2) 0.59412(12) 0.0336(6) Uani 1 1 d .
H47 H 0.5268 0.5638 0.5588 0.040 Uiso 1 1 calc R
C48 C 0.7482(3) 0.4416(3) 0.75707(13) 0.0508(8) Uani 1 1 d .
C49 C 0.8440(4) 0.3323(3) 0.74849(18) 0.0858(13) Uani 1 1 d .
H49A H 0.9134 0.3523 0.7248 0.129 Uiso 1 1 calc R
H49B H 0.8053 0.2735 0.7287 0.129 Uiso 1 1 calc R
H49C H 0.8739 0.3022 0.7865 0.129 Uiso 1 1 calc R
C50 C 0.8066(6) 0.5307(4) 0.7840(2) 0.150(3) Uani 1 1 d .
H50A H 0.8735 0.5508 0.7587 0.225 Uiso 1 1 calc R
H50B H 0.8402 0.5023 0.8217 0.225 Uiso 1 1 calc R
H50C H 0.7457 0.5992 0.7899 0.225 Uiso 1 1 calc R
C51 C 0.6503(4) 0.3991(3) 0.79859(16) 0.0834(12) Uani 1 1 d .
H51A H 0.6904 0.3649 0.8339 0.125 Uiso 1 1 calc R
H51B H 0.6100 0.3412 0.7790 0.125 Uiso 1 1 calc R
H51C H 0.5886 0.4646 0.8092 0.125 Uiso 1 1 calc R
C52 C 0.1643(2) 0.2424(2) 0.57342(11) 0.0305(6) Uani 1 1 d .
C53 C 0.1530(2) 0.3642(2) 0.56800(11) 0.0314(6) Uani 1 1 d .
C54 C 0.0358(2) 0.4271(2) 0.57808(13) 0.0410(7) Uani 1 1 d .
H54 H 0.0259 0.5089 0.5754 0.049 Uiso 1 1 calc R
C55 C -0.0635(2) 0.3735(2) 0.59157(14) 0.0467(8) Uani 1 1 d .
H55 H -0.1413 0.4186 0.5982 0.056 Uiso 1 1 calc R
C56 C -0.0532(2) 0.2540(2) 0.59586(14) 0.0464(8) Uani 1 1 d .
H56 H -0.1233 0.2172 0.6048 0.056 Uiso 1 1 calc R
C57 C 0.0595(2) 0.1905(2) 0.58694(12) 0.0384(7) Uani 1 1 d .
H57 H 0.0670 0.1087 0.5900 0.046 Uiso 1 1 calc R
C58 C 0.2845(2) 0.17056(19) 0.56750(11) 0.0309(6) Uani 1 1 d .
C59 C 0.2568(2) 0.53819(19) 0.56824(11) 0.0301(6) Uani 1 1 d .
C60 C 0.2474(2) 0.57131(19) 0.62527(11) 0.0297(6) Uani 1 1 d .
H60 H 0.2335 0.5158 0.6545 0.036 Uiso 1 1 calc R
C61 C 0.2574(2) 0.6838(2) 0.64197(11) 0.0322(6) Uani 1 1 d .
C62 C 0.2795(2) 0.7615(2) 0.59771(13) 0.0386(7) Uani 1 1 d .
H62 H 0.2880 0.8386 0.6073 0.046 Uiso 1 1 calc R
C63 C 0.2894(2) 0.7294(2) 0.54059(13) 0.0425(7) Uani 1 1 d .
H63 H 0.3051 0.7843 0.5114 0.051 Uiso 1 1 calc R
C64 C 0.2769(2) 0.6183(2) 0.52477(12) 0.0375(7) Uani 1 1 d .
H64 H 0.2819 0.5970 0.4850 0.045 Uiso 1 1 calc R
C65 C 0.2456(3) 0.7148(2) 0.70618(13) 0.0467(7) Uani 1 1 d .
C66 C 0.2444(4) 0.8438(3) 0.71490(18) 0.0847(13) Uani 1 1 d .
H66A H 0.3220 0.8668 0.7002 0.127 Uiso 1 1 calc R
H66B H 0.2351 0.8608 0.7565 0.127 Uiso 1 1 calc R
H66C H 0.1754 0.8868 0.6937 0.127 Uiso 1 1 calc R
C67 C 0.3550(3) 0.6470(3) 0.73882(15) 0.0677(10) Uani 1 1 d .
H67A H 0.3570 0.5643 0.7323 0.102 Uiso 1 1 calc R
H67B H 0.3457 0.6621 0.7806 0.102 Uiso 1 1 calc R
H67C H 0.4320 0.6716 0.7244 0.102 Uiso 1 1 calc R
C68 C 0.1245(3) 0.6817(3) 0.73110(14) 0.0553(8) Uani 1 1 d .
H68A H 0.0552 0.7223 0.7091 0.083 Uiso 1 1 calc R
H68B H 0.1157 0.7036 0.7721 0.083 Uiso 1 1 calc R
H68C H 0.1251 0.5982 0.7281 0.083 Uiso 1 1 calc R

loop_
_atom_site_aniso_label
_atom_site_aniso_U_11
_atom_site_aniso_U_22
_atom_site_aniso_U_33
_atom_site_aniso_U_23
_atom_site_aniso_U_13
_atom_site_aniso_U_12
O1 0.0392(11) 0.0221(9) 0.0571(13) -0.0012(8) -0.0049(9) 0.0005(7)
N1 0.0255(11) 0.0210(10) 0.0542(15) 0.0052(9) 0.0027(10) -0.0004(8)
C1 0.0342(14) 0.0234(12) 0.0262(14) -0.0010(9) 0.0012(11) -0.0033(10)
O2 0.0324(10) 0.0235(9) 0.0578(13) 0.0038(8) -0.0015(9) -0.0012(7)
N2 0.0260(11) 0.0227(10) 0.0458(14) -0.0073(9) 0.0066(10) -0.0017(8)
C2 0.0319(14) 0.0259(12) 0.0301(15) 0.0007(10) 0.0068(11) -0.0022(10)
O3 0.0311(10) 0.0232(9) 0.0488(12) -0.0005(7) 0.0020(8) -0.0005(7)
N3 0.0254(11) 0.0232(10) 0.0525(15) 0.0094(9) 0.0018(10) 0.0023(8)
C3 0.0345(15) 0.0255(13) 0.0416(17) 0.0006(11) 0.0039(12) -0.0004(11)
O4 0.0364(10) 0.0213(9) 0.0619(13) -0.0048(8) -0.0035(9) -0.0009(7)
N4 0.0287(12) 0.0273(11) 0.0542(15) -0.0098(10) 0.0077(11) 0.0010(9)
C4 0.0281(14) 0.0333(14) 0.0454(17) 0.0010(11) 0.0054(12) -0.0006(11)
O5 0.0271(10) 0.0243(9) 0.0689(14) 0.0087(8) -0.0003(9) 0.0011(7)
C5 0.0323(15) 0.0402(15) 0.0448(18) 0.0032(12) 0.0018(13) -0.0116(12)
O6 0.0326(10) 0.0213(9) 0.0622(13) 0.0063(8) 0.0016(9) 0.0024(7)
C6 0.0372(15) 0.0263(13) 0.0379(16) 0.0017(10) 0.0026(12) -0.0061(11)
O7 0.0292(10) 0.0257(9) 0.0501(12) 0.0002(8) 0.0031(8) 0.0016(7)
C7 0.0398(16) 0.0210(12) 0.0319(15) 0.0015(10) 0.0063(12) -0.0030(11)
O8 0.0332(10) 0.0253(9) 0.0652(14) 0.0049(8) 0.0040(9) 0.0034(7)
C8 0.0252(13) 0.0210(12) 0.0413(16) 0.0034(10) 0.0078(11) -0.0002(9)
C9 0.0337(14) 0.0236(13) 0.0400(16) -0.0022(11) 0.0062(12) -0.0039(10)
C10 0.0308(14) 0.0274(13) 0.0363(16) 0.0020(11) 0.0044(12) -0.0033(10)
C11 0.0321(14) 0.0222(12) 0.0513(18) 0.0042(11) 0.0036(13) -0.0035(10)
C12 0.0262(14) 0.0313(14) 0.0477(18) -0.0023(12) -0.0024(12) -0.0078(10)
C13 0.0211(13) 0.0317(13) 0.0408(16) 0.0043(11) -0.0011(11) -0.0034(10)
C14 0.0448(17) 0.0398(15) 0.0389(17) 0.0095(12) -0.0069(13) -0.0035(12)
C15 0.124(4) 0.066(2) 0.118(4) 0.033(2) -0.085(3) -0.034(2)
C16 0.116(3) 0.048(2) 0.076(3) 0.0119(18) -0.041(2) 0.015(2)
C17 0.067(3) 0.228(6) 0.051(3) 0.051(3) 0.009(2) 0.023(3)
C18 0.0340(14) 0.0249(12) 0.0252(14) -0.0012(9) 0.0010(11) -0.0036(10)
C19 0.0320(14) 0.0243(12) 0.0264(14) -0.0009(9) 0.0036(11) -0.0028(10)
C20 0.0305(14) 0.0244(13) 0.0415(16) -0.0030(11) -0.0020(12) -0.0023(10)
C21 0.0301(15) 0.0349(14) 0.0445(17) -0.0030(12) -0.0013(12) -0.0012(11)
C22 0.0319(15) 0.0342(14) 0.0461(18) -0.0023(12) -0.0006(13) -0.0100(11)
C23 0.0394(15) 0.0250(13) 0.0353(16) -0.0017(10) -0.0026(12) -0.0069(11)
C24 0.0368(15) 0.0230(12) 0.0254(14) -0.0002(10) -0.0005(11) -0.0024(10)
C25 0.0202(12) 0.0241(12) 0.0399(16) -0.0039(10) 0.0053(11) -0.0018(9)
C26 0.0322(14) 0.0256(13) 0.0379(16) 0.0003(11) 0.0035(12) 0.0024(10)
C27 0.0242(13) 0.0324(13) 0.0400(16) -0.0088(11) -0.0019(12) 0.0014(10)
C28 0.0307(14) 0.0229(13) 0.056(2) -0.0088(11) 0.0074(13) -0.0062(10)
C29 0.0385(15) 0.0262(13) 0.0474(18) 0.0043(11) 0.0089(13) -0.0061(11)
C30 0.0327(14) 0.0312(14) 0.0355(16) -0.0009(11) 0.0049(12) -0.0033(10)
C31 0.0533(19) 0.0402(16) 0.0441(18) -0.0132(13) -0.0087(15) 0.0055(13)
C32 0.048(2) 0.101(3) 0.082(3) -0.048(2) -0.0128(19) 0.0024(19)
C33 0.054(2) 0.066(2) 0.051(2) -0.0171(15) 0.0098(16) -0.0070(15)
C34 0.182(5) 0.054(2) 0.049(2) -0.0089(17) -0.033(3) 0.016(2)
C35 0.0294(14) 0.0240(12) 0.0313(15) 0.0009(10) -0.0007(11) -0.0008(10)
C36 0.0299(13) 0.0232(12) 0.0304(14) 0.0009(10) 0.0036(11) -0.0005(10)
C37 0.0319(14) 0.0250(13) 0.0411(16) 0.0039(11) 0.0037(12) 0.0015(10)
C38 0.0282(14) 0.0312(14) 0.0486(18) 0.0004(11) 0.0030(12) 0.0029(11)
C39 0.0285(14) 0.0342(14) 0.0496(18) 0.0001(12) 0.0025(12) -0.0077(11)
C40 0.0376(15) 0.0255(13) 0.0389(16) 0.0009(11) 0.0004(12) -0.0043(11)
C41 0.0356(15) 0.0211(12) 0.0344(15) 0.0031(10) 0.0013(12) 0.0003(10)
C42 0.0244(13) 0.0229(12) 0.0366(15) 0.0033(10) 0.0063(11) 0.0026(10)
C43 0.0314(14) 0.0297(13) 0.0342(15) -0.0022(11) 0.0030(12) -0.0039(10)
C44 0.0322(14) 0.0309(13) 0.0349(16) 0.0030(11) 0.0044(12) -0.0006(10)
C45 0.0352(15) 0.0260(13) 0.0455(18) 0.0101(11) 0.0057(13) -0.0023(11)
C46 0.0309(14) 0.0308(14) 0.0500(18) -0.0023(12) -0.0005(13) -0.0071(11)
C47 0.0271(13) 0.0335(14) 0.0396(16) 0.0035(11) -0.0017(12) -0.0018(11)
C48 0.0545(19) 0.0573(19) 0.0390(18) 0.0115(14) -0.0038(15) -0.0035(15)
C49 0.077(3) 0.079(3) 0.097(3) 0.025(2) -0.032(2) 0.004(2)
C50 0.278(7) 0.078(3) 0.114(4) 0.052(3) -0.138(5) -0.087(4)
C51 0.099(3) 0.089(3) 0.061(3) 0.020(2) 0.008(2) -0.012(2)
C52 0.0293(14) 0.0299(13) 0.0318(15) -0.0064(10) -0.0039(11) -0.0017(10)
C53 0.0292(14) 0.0286(13) 0.0356(15) -0.0084(10) -0.0020(11) 0.0005(10)
C54 0.0313(15) 0.0282(13) 0.063(2) -0.0154(12) -0.0015(14) 0.0013(11)
C55 0.0256(15) 0.0430(16) 0.071(2) -0.0239(14) -0.0003(14) -0.0017(12)
C56 0.0299(15) 0.0434(16) 0.068(2) -0.0140(14) 0.0045(14) -0.0109(12)
C57 0.0378(16) 0.0281(13) 0.0492(18) -0.0077(11) -0.0004(13) -0.0035(11)
C58 0.0364(15) 0.0237(13) 0.0312(15) -0.0041(10) -0.0006(12) 0.0008(11)
C59 0.0218(13) 0.0241(12) 0.0423(17) 0.0016(11) 0.0026(11) 0.0035(9)
C60 0.0256(13) 0.0228(12) 0.0396(16) 0.0050(10) 0.0062(11) -0.0012(9)
C61 0.0236(13) 0.0284(13) 0.0438(17) 0.0000(11) 0.0027(12) -0.0015(10)
C62 0.0294(14) 0.0235(13) 0.063(2) 0.0019(12) 0.0043(13) -0.0029(10)
C63 0.0341(15) 0.0348(15) 0.056(2) 0.0174(13) 0.0099(14) 0.0002(11)
C64 0.0310(15) 0.0421(16) 0.0369(16) 0.0048(12) 0.0037(12) 0.0025(11)
C65 0.0444(17) 0.0440(16) 0.0515(19) -0.0145(13) 0.0041(15) -0.0042(13)
C66 0.124(4) 0.054(2) 0.081(3) -0.0340(19) 0.011(3) -0.024(2)
C67 0.063(2) 0.093(3) 0.045(2) -0.0132(18) -0.0104(17) -0.0016(19)
C68 0.0529(19) 0.062(2) 0.049(2) -0.0097(15) 0.0146(16) 0.0000(15)

loop_
_atom_type_symbol
_atom_type_description
_atom_type_scat_dispersion_real
_atom_type_scat_dispersion_imag
_atom_type_scat_source
C C 0.0033 0.0016 'International Tables Vol C Tables 4.2.6.8 and 6.1.1.4'
H H 0.0000 0.0000 'International Tables Vol C Tables 4.2.6.8 and 6.1.1.4'
N N 0.0061 0.0033 'International Tables Vol C Tables 4.2.6.8 and 6.1.1.4'
O O 0.0106 0.0060 'International Tables Vol C Tables 4.2.6.8 and 6.1.1.4'

loop_
_geom_angle_atom_site_label_1
_geom_angle_atom_site_label_2
_geom_angle_atom_site_label_3
_geom_angle
C2 N1 C8 124.74(19)
C6 C1 C2 119.2(2)
C6 C1 C7 118.7(2)
C2 C1 C7 122.0(2)
C19 N2 C25 123.61(18)
N1 C2 C3 120.7(2)
N1 C2 C1 121.9(2)
C3 C2 C1 117.5(2)
C36 N3 C42 125.31(19)
C4 C3 C2 121.5(2)
C53 N4 C59 123.47(19)
C3 C4 C5 121.4(2)
C6 C5 C4 118.6(2)
C5 C6 C1 121.8(2)
O2 C7 O1 122.2(2)
O2 C7 C1 124.5(2)
O1 C7 C1 113.3(2)
C13 C8 C9 119.0(2)
C13 C8 N1 120.0(2)
C9 C8 N1 121.0(2)
C8 C9 C10 122.6(2)
C9 C10 C11 117.2(2)
C9 C10 C14 121.4(2)
C11 C10 C14 121.4(2)
C12 C11 C10 120.8(2)
C11 C12 C13 120.8(2)
C8 C13 C12 119.6(2)
C15 C14 C17 109.8(4)
C15 C14 C16 106.1(3)
C17 C14 C16 107.1(3)
C15 C14 C10 112.5(2)
C17 C14 C10 110.2(2)
C16 C14 C10 110.9(2)
C23 C18 C19 119.3(2)
C23 C18 C24 119.5(2)
C19 C18 C24 121.2(2)
N2 C19 C20 120.1(2)
N2 C19 C18 122.5(2)
C20 C19 C18 117.4(2)
C21 C20 C19 121.5(2)
C20 C21 C22 121.1(2)
C23 C22 C21 118.8(2)
C22 C23 C18 121.9(2)
O3 C24 O4 121.1(2)
O3 C24 C18 124.1(2)
O4 C24 C18 114.8(2)
C30 C25 C26 120.3(2)
C30 C25 N2 120.2(2)
C26 C25 N2 119.4(2)
C25 C26 C27 121.8(2)
C28 C27 C26 116.6(2)
C28 C27 C31 121.3(2)
C26 C27 C31 122.1(2)
C29 C28 C27 122.1(2)
C28 C29 C30 120.9(2)
C25 C30 C29 118.3(2)
C34 C31 C33 108.9(3)
C34 C31 C27 112.9(2)
C33 C31 C27 108.8(2)
C34 C31 C32 107.7(3)
C33 C31 C32 108.5(2)
C27 C31 C32 110.0(3)
C40 C35 C36 119.9(2)
C40 C35 C41 119.3(2)
C36 C35 C41 120.8(2)
N3 C36 C37 120.3(2)
N3 C36 C35 122.2(2)
C37 C36 C35 117.5(2)
C38 C37 C36 121.1(2)
C37 C38 C39 121.3(2)
C40 C39 C38 118.6(2)
C39 C40 C35 121.6(2)
O5 C41 O6 121.3(2)
O5 C41 C35 123.9(2)
O6 C41 C35 114.8(2)
C47 C42 C43 119.8(2)
C47 C42 N3 119.7(2)
C43 C42 N3 120.4(2)
C42 C43 C44 121.8(2)
C43 C44 C45 117.3(2)
C43 C44 C48 122.7(2)
C45 C44 C48 119.9(2)
C46 C45 C44 121.2(2)
C45 C46 C47 120.3(2)
C42 C47 C46 119.6(2)
C50 C48 C44 114.3(3)
C50 C48 C51 110.9(4)
C44 C48 C51 108.9(3)
C50 C48 C49 109.6(4)
C44 C48 C49 109.0(3)
C51 C48 C49 103.5(3)
C57 C52 C53 119.2(2)
C57 C52 C58 119.7(2)
C53 C52 C58 121.1(2)
N4 C53 C54 119.7(2)
N4 C53 C52 122.8(2)
C54 C53 C52 117.4(2)
C55 C54 C53 121.6(2)
C54 C55 C56 121.1(2)
C57 C56 C55 118.8(2)
C56 C57 C52 121.9(2)
O7 C58 O8 121.5(2)
O7 C58 C52 124.5(2)
O8 C58 C52 114.0(2)
C60 C59 C64 119.7(2)
C60 C59 N4 120.9(2)
C64 C59 N4 119.4(2)
C59 C60 C61 122.4(2)
C62 C61 C60 116.7(2)
C62 C61 C65 123.7(2)
C60 C61 C65 119.6(2)
C63 C62 C61 121.5(2)
C62 C63 C64 121.0(2)
C63 C64 C59 118.7(3)
C61 C65 C66 111.7(3)
C61 C65 C68 109.4(2)
C66 C65 C68 107.9(3)
C61 C65 C67 108.6(2)
C66 C65 C67 109.6(3)
C68 C65 C67 109.7(3)

loop_
_geom_bond_atom_site_label_1
_geom_bond_atom_site_label_2
_geom_bond_distance
O1 C7 1.330(3)
N1 C2 1.380(3)
N1 C8 1.422(3)
C1 C6 1.401(3)
C1 C2 1.420(3)
C1 C7 1.472(3)
O2 C7 1.229(3)
N2 C19 1.365(3)
N2 C25 1.436(3)
C2 C3 1.408(3)
O3 C24 1.234(3)
N3 C36 1.369(3)
N3 C42 1.426(3)
C3 C4 1.368(3)
O4 C24 1.325(3)
N4 C53 1.373(3)
N4 C59 1.428(3)
C4 C5 1.381(3)
O5 C41 1.230(3)
C5 C6 1.379(3)
O6 C41 1.322(3)
O7 C58 1.232(3)
O8 C58 1.321(3)
C8 C13 1.382(4)
C8 C9 1.385(3)
C9 C10 1.388(3)
C10 C11 1.399(4)
C10 C14 1.527(4)
C11 C12 1.375(4)
C12 C13 1.388(3)
C14 C15 1.510(4)
C14 C17 1.519(4)
C14 C16 1.521(4)
C18 C23 1.403(3)
C18 C19 1.419(3)
C18 C24 1.469(3)
C19 C20 1.408(3)
C20 C21 1.368(3)
C21 C22 1.391(3)
C22 C23 1.365(3)
C25 C30 1.385(3)
C25 C26 1.387(3)
C26 C27 1.398(3)
C27 C28 1.389(3)
C27 C31 1.531(4)
C28 C29 1.370(4)
C29 C30 1.392(3)
C31 C34 1.510(4)
C31 C33 1.522(4)
C31 C32 1.537(4)
C35 C40 1.396(3)
C35 C36 1.412(3)
C35 C41 1.468(3)
C36 C37 1.404(3)
C37 C38 1.372(3)
C38 C39 1.386(3)
C39 C40 1.373(3)
C42 C47 1.379(3)
C42 C43 1.381(3)
C43 C44 1.389(3)
C44 C45 1.398(4)
C44 C48 1.527(4)
C45 C46 1.374(4)
C46 C47 1.387(3)
C48 C50 1.450(5)
C48 C51 1.552(4)
C48 C49 1.552(5)
C52 C57 1.400(3)
C52 C53 1.418(3)
C52 C58 1.468(3)
C53 C54 1.407(3)
C54 C55 1.359(4)
C55 C56 1.389(4)
C56 C57 1.366(4)
C59 C60 1.371(3)
C59 C64 1.393(3)
C60 C61 1.398(3)
C61 C62 1.392(3)
C61 C65 1.525(4)
C62 C63 1.370(4)
C63 C64 1.382(4)
C65 C66 1.526(4)
C65 C68 1.534(4)
C65 C67 1.540(4)

loop_
_cod_related_entry_id
_cod_related_entry_database
_cod_related_entry_code
1 ChemSpider 9768967
